data_7032006
loop_
_publ_author_name
'Xu, Beibei'
'Zhong, Wei'
'Wei, Zhenhong'
'Wang, Hailong'
'Liu, Jian'
'Wu, Li'
'Feng, Yonggang'
'Liu, Xiaoming'

_publ_section_title
;
 Iron(iii) complexes of multidentate pyridinyl ligands: synthesis,
 characterization and catalysis of the direct hydroxylation of benzene.
;
_journal_issue 41
_journal_name_full 'Dalton transactions (Cambridge, England : 2003)'
_journal_page_first 15337
_journal_page_last 15345
_journal_paper_doi 10.1039/c4dt02032d
_journal_volume 43
_journal_year 2014
_chemical_formula_moiety 'C15 H15 Cl3 Fe N3'
_chemical_formula_sum 'C15 H15 Cl3 Fe N3'
_chemical_formula_weight 399.50
_chemical_name_systematic
; 
 ? 
;
_space_group_IT_number 14
_symmetry_cell_setting monoclinic
_symmetry_space_group_name_Hall '-P 2ybc'
_symmetry_space_group_name_H-M 'P 1 21/c 1'
_atom_sites_solution_hydrogens geom
_atom_sites_solution_primary direct
_atom_sites_solution_secondary difmap
_audit_creation_method SHELXL-97
_cell_angle_alpha 90.00
_cell_angle_beta 92.129(2)
_cell_angle_gamma 90.00
_cell_formula_units_Z 4
_cell_length_a 13.725(2)
_cell_length_b 14.961(2)
_cell_length_c 8.2443(12)
_cell_measurement_reflns_used 9899
_cell_measurement_temperature 296(2)
_cell_measurement_theta_max 28.451
_cell_measurement_theta_min 2.723
_cell_volume 1691.7(4)
_computing_cell_refinement 'Bruker SMART'
_computing_data_collection 'Bruker SMART'
_computing_data_reduction 'Bruker SAINT'
_computing_molecular_graphics 'Bruker SHELXTL'
_computing_publication_material 'Bruker SHELXTL'
_computing_structure_refinement 'SHELXL-97 (Sheldrick, 1997)'
_computing_structure_solution 'SHELXS-97 (Sheldrick, 1990)'
_diffrn_ambient_temperature 296(2)
_diffrn_measured_fraction_theta_full 0.990
_diffrn_measured_fraction_theta_max 0.990
_diffrn_measurement_device_type 'CCD area detector'
_diffrn_measurement_method 'phi and omega scans'
_diffrn_radiation_monochromator graphite
_diffrn_radiation_source 'fine-focus sealed tube'
_diffrn_radiation_type MoK\a
_diffrn_radiation_wavelength 0.71073
_diffrn_reflns_av_R_equivalents 0.0166
_diffrn_reflns_av_unetI/netI 0.0140
_diffrn_reflns_limit_h_max 17
_diffrn_reflns_limit_h_min -18
_diffrn_reflns_limit_k_max 20
_diffrn_reflns_limit_k_min -20
_diffrn_reflns_limit_l_max 11
_diffrn_reflns_limit_l_min -11
_diffrn_reflns_number 15797
_diffrn_reflns_theta_full 28.50
_diffrn_reflns_theta_max 28.50
_diffrn_reflns_theta_min 2.72
_exptl_absorpt_coefficient_mu 1.363
_exptl_absorpt_correction_T_max 0.731
_exptl_absorpt_correction_T_min 0.66
_exptl_absorpt_correction_type multi-scan
_exptl_absorpt_process_details 'SADABS, v2.10 (Sheldrick, G.M., 2003)'
_exptl_crystal_colour yellow
_exptl_crystal_density_diffrn 1.569
_exptl_crystal_density_method 'not measured'
_exptl_crystal_description block
_exptl_crystal_F_000 812
_exptl_crystal_size_max 0.32
_exptl_crystal_size_mid 0.26
_exptl_crystal_size_min 0.23
_refine_diff_density_max 0.280
_refine_diff_density_min -0.224
_refine_diff_density_rms 0.046
_refine_ls_extinction_method none
_refine_ls_goodness_of_fit_ref 1.039
_refine_ls_hydrogen_treatment mixed
_refine_ls_matrix_type full
_refine_ls_number_parameters 203
_refine_ls_number_reflns 4245
_refine_ls_number_restraints 0
_refine_ls_restrained_S_all 1.039
_refine_ls_R_factor_all 0.0271
_refine_ls_R_factor_gt 0.0233
_refine_ls_shift/su_max 0.001
_refine_ls_shift/su_mean 0.000
_refine_ls_structure_factor_coef Fsqd
_refine_ls_weighting_details 'calc w=1/[\s^2^(Fo^2^)+(0.0335P)^2^+0.5438P] where P=(Fo^2^+2Fc^2^)/3'
_refine_ls_weighting_scheme calc
_refine_ls_wR_factor_gt 0.0624
_refine_ls_wR_factor_ref 0.0650
_reflns_number_gt 3834
_reflns_number_total 4245
_reflns_threshold_expression >2sigma(I)
_cod_data_source_file c4dt02032d2.cif
_cod_data_source_block t
_cod_depositor_comments
;
The following automatic conversions were performed:

'_symmetry_cell_setting' value 'Monoclinic' changed to 'monoclinic'
according to
/usr/data/users/saulius/crontab/automatic-downloads/rss-feeds/RSC/lib/dictionaries/cif_core.dic
dictionary named 'cif_core.dic' version 2.4.2 from 2011-04-26.

Automatic conversion script
Id: cif_fix_values 2281 2013-09-26 08:29:07Z andrius 

 Adding full bibliography for 7032005--7032008.cif.
;
_cod_original_sg_symbol_H-M P2(1)/c
_cod_original_formula_sum ' C15 H15 Cl3 Fe N3'
_cod_database_code 7032006

loop_
_symmetry_equiv_pos_as_xyz
'x, y, z'
'-x, y+1/2, -z+1/2'
'-x, -y, -z'
'x, -y-1/2, z-1/2'

loop_
_atom_site_label
_atom_site_type_symbol
_atom_site_fract_x
_atom_site_fract_y
_atom_site_fract_z
_atom_site_U_iso_or_equiv
_atom_site_adp_type
_atom_site_occupancy
_atom_site_symmetry_multiplicity
_atom_site_calc_flag
_atom_site_refinement_flags
Fe1 Fe 0.271816(14) 1.004132(11) 0.09958(2) 0.02658(6) Uani 1 1 d .
N2 N 0.23090(8) 1.05967(7) 0.33271(13) 0.0296(2) Uani 1 1 d .
N1 N 0.20441(8) 0.88470(7) 0.23165(14) 0.0281(2) Uani 1 1 d .
N3 N 0.39252(8) 0.93516(7) 0.23093(15) 0.0310(2) Uani 1 1 d .
C7 C 0.27814(10) 0.81256(8) 0.22366(18) 0.0331(3) Uani 1 1 d .
H7A H 0.2792 0.7891 0.1140 0.040 Uiso 1 1 calc R
H7B H 0.2614 0.7641 0.2958 0.040 Uiso 1 1 calc R
C5 C 0.19043(13) 1.18569(10) 0.49473(19) 0.0441(4) Uani 1 1 d .
H5 H 0.1922 1.2472 0.5111 0.053 Uiso 1 1 calc R
C1 C 0.18906(12) 0.90725(10) 0.40461(18) 0.0381(3) Uani 1 1 d .
H1A H 0.2415 0.8814 0.4713 0.046 Uiso 1 1 calc R
H1B H 0.1284 0.8805 0.4371 0.046 Uiso 1 1 calc R
C11 C 0.55343(12) 0.92396(12) 0.3490(2) 0.0467(4) Uani 1 1 d .
H11 H 0.6134 0.9506 0.3731 0.056 Uiso 1 1 calc R
C12 C 0.48049(11) 0.97088(10) 0.26812(19) 0.0375(3) Uani 1 1 d .
H12 H 0.4924 1.0296 0.2379 0.045 Uiso 1 1 calc R
C2 C 0.18537(10) 1.00619(9) 0.43595(17) 0.0310(3) Uani 1 1 d .
C14 C 0.07051(10) 0.77260(10) 0.20563(19) 0.0380(3) Uani 1 1 d .
C8 C 0.37662(10) 0.84925(9) 0.27283(18) 0.0341(3) Uani 1 1 d .
C13 C 0.11228(10) 0.85655(10) 0.14621(19) 0.0375(3) Uani 1 1 d .
H13A H 0.0645 0.9037 0.1566 0.045 Uiso 1 1 calc R
H13B H 0.1243 0.8499 0.0316 0.045 Uiso 1 1 calc R
C4 C 0.14502(14) 1.13038(12) 0.6025(2) 0.0505(4) Uani 1 1 d .
H4 H 0.1166 1.1540 0.6937 0.061 Uiso 1 1 calc R
C6 C 0.23306(11) 1.14819(9) 0.36271(18) 0.0361(3) Uani 1 1 d .
H6 H 0.2647 1.1854 0.2912 0.043 Uiso 1 1 calc R
C3 C 0.14223(13) 1.03944(12) 0.57306(19) 0.0442(4) Uani 1 1 d .
H3 H 0.1119 1.0011 0.6442 0.053 Uiso 1 1 calc R
C9 C 0.44673(12) 0.79866(11) 0.3545(2) 0.0492(4) Uani 1 1 d .
H9 H 0.4340 0.7397 0.3828 0.059 Uiso 1 1 calc R
C10 C 0.53634(13) 0.83712(12) 0.3936(3) 0.0551(5) Uani 1 1 d .
H10 H 0.5845 0.8044 0.4495 0.066 Uiso 1 1 calc R
C15 C 0.03396(13) 0.70662(12) 0.2500(2) 0.0487(4) Uani 1 1 d .
Cl3 Cl 0.12255(3) 1.06008(2) 0.00779(4) 0.03763(9) Uani 1 1 d .
Cl2 Cl 0.29563(3) 0.91681(2) -0.12621(4) 0.03881(9) Uani 1 1 d .
Cl1 Cl 0.36700(3) 1.12177(2) 0.03790(5) 0.04467(10) Uani 1 1 d .
H15 H 0.0063(17) 0.6588(16) 0.286(3) 0.078(7) Uiso 1 1 d .

loop_
_atom_site_aniso_label
_atom_site_aniso_U_11
_atom_site_aniso_U_22
_atom_site_aniso_U_33
_atom_site_aniso_U_23
_atom_site_aniso_U_13
_atom_site_aniso_U_12
Fe1 0.02934(11) 0.01954(9) 0.03100(10) 0.00119(6) 0.00302(7) 0.00069(7)
N2 0.0330(6) 0.0253(5) 0.0303(5) -0.0008(4) -0.0006(4) 0.0010(4)
N1 0.0278(5) 0.0223(5) 0.0340(5) 0.0020(4) 0.0002(4) -0.0005(4)
N3 0.0281(5) 0.0254(5) 0.0395(6) 0.0009(4) -0.0001(4) -0.0010(4)
C7 0.0325(7) 0.0200(6) 0.0465(8) 0.0032(5) -0.0023(6) 0.0003(5)
C5 0.0587(10) 0.0320(7) 0.0411(8) -0.0098(6) -0.0036(7) 0.0055(7)
C1 0.0498(9) 0.0303(7) 0.0347(7) 0.0041(5) 0.0071(6) -0.0034(6)
C11 0.0297(7) 0.0478(9) 0.0619(10) -0.0002(8) -0.0054(7) -0.0034(6)
C12 0.0322(7) 0.0333(7) 0.0470(8) 0.0005(6) 0.0015(6) -0.0057(6)
C2 0.0317(7) 0.0305(6) 0.0304(6) 0.0013(5) -0.0018(5) 0.0009(5)
C14 0.0305(7) 0.0384(7) 0.0448(8) 0.0025(6) -0.0023(6) -0.0048(6)
C8 0.0304(7) 0.0257(6) 0.0459(8) 0.0031(5) -0.0010(6) 0.0007(5)
C13 0.0294(7) 0.0359(7) 0.0467(8) 0.0095(6) -0.0056(6) -0.0052(6)
C4 0.0648(11) 0.0492(9) 0.0382(8) -0.0093(7) 0.0100(7) 0.0093(8)
C6 0.0449(8) 0.0270(6) 0.0361(7) -0.0017(5) -0.0021(6) -0.0018(6)
C3 0.0519(9) 0.0456(9) 0.0359(7) 0.0006(6) 0.0114(7) 0.0019(7)
C9 0.0385(8) 0.0333(7) 0.0750(12) 0.0135(8) -0.0092(8) 0.0025(6)
C10 0.0369(8) 0.0480(9) 0.0792(13) 0.0116(9) -0.0146(8) 0.0069(7)
C15 0.0466(9) 0.0449(9) 0.0543(10) 0.0082(8) -0.0032(7) -0.0145(8)
Cl3 0.03712(18) 0.03696(18) 0.03857(18) 0.00452(13) -0.00198(13) 0.00964(14)
Cl2 0.0480(2) 0.02940(16) 0.03948(18) -0.00623(13) 0.00804(15) 0.00004(14)
Cl1 0.0491(2) 0.02640(16) 0.0595(2) 0.00395(15) 0.01502(17) -0.00730(14)

loop_
_atom_type_symbol
_atom_type_description
_atom_type_scat_dispersion_real
_atom_type_scat_dispersion_imag
_atom_type_scat_source
C C 0.0033 0.0016 'International Tables Vol C Tables 4.2.6.8 and 6.1.1.4'
H H 0.0000 0.0000 'International Tables Vol C Tables 4.2.6.8 and 6.1.1.4'
N N 0.0061 0.0033 'International Tables Vol C Tables 4.2.6.8 and 6.1.1.4'
O O 0.0106 0.0060 'International Tables Vol C Tables 4.2.6.8 and 6.1.1.4'
Cl Cl 0.1484 0.1585 'International Tables Vol C Tables 4.2.6.8 and 6.1.1.4'
Fe Fe 0.3463 0.8444 'International Tables Vol C Tables 4.2.6.8 and 6.1.1.4'

loop_
_geom_angle_atom_site_label_1
_geom_angle_atom_site_label_2
_geom_angle_atom_site_label_3
_geom_angle
N2 Fe1 N3 87.64(4)
N2 Fe1 Cl1 94.09(3)
N3 Fe1 Cl1 92.57(3)
N2 Fe1 N1 76.03(4)
N3 Fe1 N1 73.27(4)
Cl1 Fe1 N1 162.83(3)
N2 Fe1 Cl2 166.68(3)
N3 Fe1 Cl2 90.28(3)
Cl1 Fe1 Cl2 99.144(17)
N1 Fe1 Cl2 90.78(3)
N2 Fe1 Cl3 84.08(3)
N3 Fe1 Cl3 166.18(3)
Cl1 Fe1 Cl3 99.021(18)
N1 Fe1 Cl3 93.95(3)
Cl2 Fe1 Cl3 95.232(16)
C2 N2 C6 118.56(12)
C2 N2 Fe1 118.20(9)
C6 N2 Fe1 122.03(10)
C7 N1 C13 110.06(11)
C7 N1 C1 109.19(11)
C13 N1 C1 111.75(12)
C7 N1 Fe1 104.88(8)
C13 N1 Fe1 110.21(8)
C1 N1 Fe1 110.53(8)
C12 N3 C8 118.15(12)
C12 N3 Fe1 125.34(10)
C8 N3 Fe1 116.48(9)
N1 C7 C8 109.34(10)
N1 C7 H7A 109.8
C8 C7 H7A 109.8
N1 C7 H7B 109.8
C8 C7 H7B 109.8
H7A C7 H7B 108.3
C6 C5 C4 118.73(15)
C6 C5 H5 120.6
C4 C5 H5 120.6
N1 C1 C2 113.25(11)
N1 C1 H1A 108.9
C2 C1 H1A 108.9
N1 C1 H1B 108.9
C2 C1 H1B 108.9
H1A C1 H1B 107.7
C10 C11 C12 118.98(15)
C10 C11 H11 120.5
C12 C11 H11 120.5
N3 C12 C11 122.61(14)
N3 C12 H12 118.7
C11 C12 H12 118.7
N2 C2 C3 121.77(13)
N2 C2 C1 117.34(12)
C3 C2 C1 120.73(13)
C15 C14 C13 177.46(17)
N3 C8 C9 122.03(13)
N3 C8 C7 115.56(12)
C9 C8 C7 122.41(13)
C14 C13 N1 114.79(12)
C14 C13 H13A 108.6
N1 C13 H13A 108.6
C14 C13 H13B 108.6
N1 C13 H13B 108.6
H13A C13 H13B 107.5
C5 C4 C3 119.20(15)
C5 C4 H4 120.4
C3 C4 H4 120.4
N2 C6 C5 122.65(14)
N2 C6 H6 118.7
C5 C6 H6 118.7
C4 C3 C2 119.07(15)
C4 C3 H3 120.5
C2 C3 H3 120.5
C8 C9 C10 118.87(15)
C8 C9 H9 120.6
C10 C9 H9 120.6
C11 C10 C9 119.34(15)
C11 C10 H10 120.3
C9 C10 H10 120.3
C14 C15 H15 178.0(17)

loop_
_geom_bond_atom_site_label_1
_geom_bond_atom_site_label_2
_geom_bond_distance
Fe1 N2 2.1864(12)
Fe1 N3 2.2019(12)
Fe1 Cl1 2.2609(4)
Fe1 N1 2.3041(11)
Fe1 Cl2 2.3073(5)
Fe1 Cl3 2.3141(5)
N2 C2 1.3397(18)
N2 C6 1.3473(17)
N1 C7 1.4826(17)
N1 C13 1.4852(18)
N1 C1 1.4879(18)
N3 C12 1.3454(18)
N3 C8 1.3508(17)
C7 C8 1.5005(19)
C7 H7A 0.9700
C7 H7B 0.9700
C5 C6 1.374(2)
C5 C4 1.379(2)
C5 H5 0.9300
C1 C2 1.5037(19)
C1 H1A 0.9700
C1 H1B 0.9700
C11 C10 1.373(2)
C11 C12 1.375(2)
C11 H11 0.9300
C12 H12 0.9300
C2 C3 1.388(2)
C14 C15 1.172(2)
C14 C13 1.472(2)
C8 C9 1.380(2)
C13 H13A 0.9700
C13 H13B 0.9700
C4 C3 1.382(2)
C4 H4 0.9300
C6 H6 0.9300
C3 H3 0.9300
C9 C10 1.385(2)
C9 H9 0.9300
C10 H10 0.9300
C15 H15 0.87(2)
